data_2010489
loop_
_publ_author_name
'Ca\"etano, Odile'
'Lapasset, Jacques'
'Saint Gr\'egoire, Pierre'

_publ_section_title
;
Tetraethylammonium Tetramethylammonium
Tetrachlorozincate(II),
[(C~2~H~5~)~4~N][(CH~3~)~4~N]ZnCl~4~
;
_journal_name_full 'Acta Crystallographica Section C'
_journal_page_first 220
_journal_page_last 222
_journal_volume 51
_journal_year 1995
_chemical_formula_structural '[N (C2 H5 )4 ] [N (C H3 )4 ] Zn Cl4'
_chemical_formula_sum 'C12 H32 Cl4 N2 Zn'
_chemical_formula_weight 411.61
_space_group_IT_number 113
_symmetry_cell_setting tetragonal
_symmetry_space_group_name_Hall 'P -4 2ab'
_symmetry_space_group_name_H-M 'P -4 21 m'
_cell_angle_alpha 90
_cell_angle_beta 90
_cell_angle_gamma 90
_cell_formula_units_Z 4
_cell_length_a 13.087(2)
_cell_length_b 13.087(2)
_cell_length_c 11.7930(10)
_cell_measurement_temperature 298
_cell_volume 2019.8(5)
_diffrn_ambient_temperature 298
_exptl_crystal_density_diffrn 1.353
_refine_ls_R_factor_obs 0.041
_refine_ls_wR_factor_obs 0.042
_cod_depositor_comments
;
The following automatic conversions were performed:
'_symmetry_cell_setting' value 'Tetragonal' changed to 'tetragonal'
according to '/home/saulius/struct/CIF-dictionaries/cif_core.dic'
dictionary named 'cif_core.dic' version 2.4.1 from 2010-06-29.

Automatic conversion script
Id: cif_fix_enum 1527 2010-12-29 10:47:43Z saulius 
;
_cod_original_formula_sum 'C12 H32 Cl4 N2 Zn1'
_cod_database_code 2010489

loop_
_symmetry_equiv_pos_as_xyz
+x,+y,+z
-x,-y,z
y,-x,-z
-y,x,-z
-x+1/2,y+1/2,-z
x+1/2,-y+1/2,-z
-y+1/2,-x+1/2,z
y+1/2,x+1/2,z

loop_
_atom_site_aniso_label
_atom_site_aniso_U_11
_atom_site_aniso_U_22
_atom_site_aniso_U_33
_atom_site_aniso_U_12
_atom_site_aniso_U_13
_atom_site_aniso_U_23
Zn .0374(4) .0374(4) .0349(5) -.0008(8) -.0044(4) -.0044(5)
Cl1 .0986(17) .0524(11) .0718(12) .0152(11) -.0277(13) -.0088(11)
Cl2 .0870(12) .0870(12) .0461(12) .008(3) -.0074(11) -.0074(11)
Cl3 .0750(13) .0750(13) .08(2) -.0155(18) .0071(11) .0071(11)

loop_
_atom_site_label
_atom_site_fract_x
_atom_site_fract_y
_atom_site_fract_z
_atom_site_U_iso_or_equiv
_atom_site_thermal_displace_type
_atom_site_calc_flag
_atom_site_calc_attached_atom
_atom_site_occupancy
Zn .74600(10) .24600(10) .81270(10) .0366(4) Uani ? ? 1
Cl1 .7841(2) .0835(2) .7612(2) .074(2) Uani ? ? 1
Cl2 .7581(4) .2581(4) 1.0039(2) .073(2) Uani ? ? 1
Cl3 .8539(4) .3539(4) .7205(3) .075(2) Uani ? ? 1
N1 .2910(10) .7910(10) .3937(7) .048(2) Uiso ? ? 1
N2 .0000 .0000 .0000 .057(5) Uiso ? ? 1
N3 .0000 .5000 .0120(10) .052(4) Uiso ? ? 1
C111 .3798(6) .7496(7) .3244(7) .065(2) Uiso ? N1 1
C112 .4325(8) .6575(7) .3781(8) .086(3) Uiso ? N1 1
C121 .3280(10) .8280(10) .5090(10) .066(4) Uiso ? N1 1
C122 .407(2) .907(2) .5040(10) .103(5) Uiso ? N1 1
C131 .211(2) .711(2) .4150(10) .068(4) Uiso ? N1 1
C132 .165(2) .665(2) .3097(12) .088(5) Uiso ? N1 1
C2 .0336(8) .0884(7) -.0745(9) .076(3) Uiso ? N2 1
C31 -.021(3) .612(3) -.025(3) .059(5) Uiso ? N3 .25
C32 -.097(2) .445(2) .030(2) .059(5) Uiso ? N3 .25
C33 .051(2) .522(2) .125(2) .059(5) Uiso ? N3 .25
C34 .075(2) .459(2) -.064(3) .059(5) Uiso ? N3 .25
H1111 .3512(6) .7272(7) .2421(7) .080(10) Uiso calc C111 1
H1112 .4356(6) .8097(6) .3143(6) .080(10) Uiso calc C111 1
H1121 .4944(8) .6325(7) .3241(8) .13(2) Uiso calc C112 1
H1122 .3780(8) .5962(7) .3880(8) .13(2) Uiso calc C112 1
H1123 .4625(8) .6787(7) .4601(8) .13(2) Uiso calc C112 1
H1211 .3580(10) .7630(10) .5550(10) .080(10) Uiso calc C121 .5
H1212 .2630(10) .8580(10) .5550(10) .080(10) Uiso calc C121 .5
H1221 .4287(16) .9287(16) .5890(10) .13(2) Uiso calc C122 .5
H1222 .3777(16) .973(2) .459(2) .13(2) Uiso calc C122 .5
H1223 .473(2) .8777(16) .459(2) .13(2) Uiso calc C122 .5
H1311 .2456(15) .650(2) .4640(10) .080(10) Uiso calc C131 .5
H1312 .150(2) .7456(15) .4640(10) .080(10) Uiso calc C131 .5
H1321 .1089(16) .6089(16) .3330(10) .13(2) Uiso calc C132 .5
H1322 .2248(16) .6295(16) .2600(10) .13(2) Uiso calc C132 .5
H1323 .1295(16) .7248(16) .2600(10) .13(2) Uiso calc C132 .5
H21 .0576(8) .1514(7) -.0217(9) .101(12) Uiso calc C2 1
H22 -.0294(8) .1123(7) -.1273(9) .101(12) Uiso calc C2 1
H23 .0966(8) .0643(7) -.1273(9) .101(12) Uiso calc C2 1
H311 -.059(3) .613(2) -.106(3) .09(3) Uiso calc C31 .25
H312 .050(3) .654(2) -.031(3) .09(3) Uiso calc C31 .25
H313 -.070(3) .649(2) .038(3) .09(3) Uiso calc C31 .25
H321 -.132(2) .430(2) -.052(2) .09(3) Uiso calc C32 .25
H322 -.147(2) .490(2) .0811(2) .09(3) Uiso calc C32 .25
H323 -.0815(2) .3729(2) .072(2) .09(3) Uiso calc C32 .25
H331 .072(2) .450(2) .165(2) .09(3) Uiso calc C33 .25
H332 -.001(2) .563(2) .179(2) .09(3) Uiso calc C3 .25
H333 .119(2) .567(2) .111(2) .09(3) Uiso calc C33 .25
H341 .039(2) .443(2) -.145(3) .09(3) Uiso calc C34 .25
H342 .106(2) .389(2) -.030(2) .09(3) Uiso calc C34 .25
H343 .136(2) .513(3) -.076(3) .09(3) Uiso calc C34 .25

loop_
_geom_bond_atom_site_label_1
_geom_bond_atom_site_label_2
_geom_bond_site_symmetry_1
_geom_bond_site_symmetry_2
_geom_bond_distance
_geom_bond_publ_flag
Zn Cl1 . . 2.267(6) yes
Zn Cl2 . . 2.266(6) yes
Zn Cl3 . . 2.274(7) yes
N1 C111 . . 1.52(2) yes
N1 C121 . . 1.52(2) yes
N1 C131 . . 1.50(2) yes
N2 C2 . . 1.52(2) yes
N3 C31 . . 1.56(3) yes
N3 C32 . . 1.47(3) yes
N3 C33 . . 1.51(3) yes
N3 C34 . . 1.44(3) yes
C111 C112 . . 1.530(10) yes
C121 C122 . . 1.47(3) yes
C131 C132 . . 1.50(2) yes

_cod_duplicate_entry 2003215
